data_7158346
loop_
_publ_author_name
'Jia, Ruo-Ling'
'Liu, Qing-Ling'
'Yang, Long-Wei'
'Deng, Shi'
'Song, Yang'

_publ_section_title
;
 [6 + 3] Annulations of Morita-Baylis-Hillman carbonates and
 dicyanoheptafulvene.
;
_journal_issue 45
_journal_name_full 'Organic &amp; biomolecular chemistry'
_journal_page_first 9867
_journal_page_last 9871
_journal_paper_doi 10.1039/d1ob00854d
_journal_volume 19
_journal_year 2021
_chemical_absolute_configuration ad
_chemical_formula_moiety 'C20 H13 N3'
_chemical_formula_sum 'C20 H13 N3'
_chemical_formula_weight 295.33
_space_group_crystal_system orthorhombic
_space_group_IT_number 18
_space_group_name_Hall 'P 2 2ab'
_space_group_name_H-M_alt 'P 21 21 2'
_atom_sites_solution_hydrogens geom
_atom_sites_solution_primary direct
_audit_creation_date 2018-06-04
_audit_creation_method
;
Olex2 1.2
(compiled 2017.08.10 svn.r3458 for OlexSys, GUI svn.r5381)
;
_audit_update_record
;
2020-11-22 deposited with the CCDC.	2021-10-26 downloaded from the CCDC.
;
_cell_angle_alpha 90
_cell_angle_beta 90
_cell_angle_gamma 90
_cell_formula_units_Z 4
_cell_length_a 19.2668(6)
_cell_length_b 10.7130(4)
_cell_length_c 7.8156(2)
_cell_measurement_reflns_used 3407
_cell_measurement_temperature 295.7(4)
_cell_measurement_theta_max 72.7430
_cell_measurement_theta_min 4.5690
_cell_volume 1613.18(9)
_computing_cell_refinement 'CrysAlisPro 1.171.38.46 (Rigaku OD, 2015)'
_computing_data_collection 'CrysAlisPro 1.171.38.46 (Rigaku OD, 2015)'
_computing_data_reduction 'CrysAlisPro 1.171.38.46 (Rigaku OD, 2015)'
_computing_molecular_graphics 'Olex2 (Dolomanov et al., 2009)'
_computing_publication_material 'Olex2 (Dolomanov et al., 2009)'
_computing_structure_refinement 'ShelXL (Sheldrick, 2015)'
_computing_structure_solution 'ShelXT (Sheldrick, 2015)'
_diffrn_ambient_environment air
_diffrn_ambient_temperature 295.7(4)
_diffrn_detector 'CCD plate'
_diffrn_detector_area_resol_mean 15.9595
_diffrn_detector_type EosS2
_diffrn_measured_fraction_theta_full 1.000
_diffrn_measured_fraction_theta_max 0.989
_diffrn_measurement_details
;
List of Runs (angles in degrees, time in seconds):

  # Type    Start    End  Width  t~exp~   \w     \q     \k     \f   Frames
#--------------------------------------------------------------------------
  1  \w   -105.00 -17.00   1.00    1.00    --  -36.04 -38.00-150.00   88
  2  \w    -35.00  65.00   1.00    1.00    --   36.04 -19.00 -30.00  100
  3  \w     23.00  89.00   1.00    1.00    --   36.04-125.00 -90.00   66
  4  \w     17.00 105.00   1.00    1.00    --   36.04  38.00 150.00   88
  5  \w     39.00 109.00   1.00    5.00    --  108.71 -94.00 -90.00   70
  6  \w     39.00 109.00   1.00    5.00    --  108.71 -94.00 -30.00   70
  7  \w     82.00 176.00   1.00    5.00    --  108.71  77.00-180.00   94
  8  \w     40.00 126.00   1.00    5.00    --  108.71 -45.00 120.00   86
  9  \w     40.00 126.00   1.00    5.00    --  108.71 -45.00  30.00   86
 10  \w     91.00 176.00   1.00    5.00    --  108.71  61.00  30.00   85
 11  \w     87.00 162.00   1.00    5.00    --  108.71  30.00 120.00   75
;
_diffrn_measurement_device 'four-circle diffractometer'
_diffrn_measurement_device_type 'New Gemini, Dual, Cu at zero, EosS2'
_diffrn_measurement_method '\w scans'
_diffrn_orient_matrix_type 'CrysAlisPro convention (1999,Acta A55,543-557)'
_diffrn_orient_matrix_UB_11 0.0726869000
_diffrn_orient_matrix_UB_12 0.0200372000
_diffrn_orient_matrix_UB_13 0.0772509000
_diffrn_orient_matrix_UB_21 0.0288277000
_diffrn_orient_matrix_UB_22 -0.1052934000
_diffrn_orient_matrix_UB_23 -0.1140683000
_diffrn_orient_matrix_UB_31 0.0164079000
_diffrn_orient_matrix_UB_32 0.0959902000
_diffrn_orient_matrix_UB_33 -0.1410270000
_diffrn_radiation_monochromator graphite
_diffrn_radiation_probe x-ray
_diffrn_radiation_type CuK\a
_diffrn_radiation_wavelength 1.54184
_diffrn_reflns_av_R_equivalents 0.0240
_diffrn_reflns_av_unetI/netI 0.0263
_diffrn_reflns_Laue_measured_fraction_full 1.000
_diffrn_reflns_Laue_measured_fraction_max 0.989
_diffrn_reflns_limit_h_max 23
_diffrn_reflns_limit_h_min -23
_diffrn_reflns_limit_k_max 13
_diffrn_reflns_limit_k_min -8
_diffrn_reflns_limit_l_max 8
_diffrn_reflns_limit_l_min -9
_diffrn_reflns_number 7111
_diffrn_reflns_point_group_measured_fraction_full 0.997
_diffrn_reflns_point_group_measured_fraction_max 0.977
_diffrn_reflns_theta_full 67.684
_diffrn_reflns_theta_max 72.738
_diffrn_reflns_theta_min 4.590
_diffrn_source 'fine-focus sealed X-ray tube'
_diffrn_source_type 'Enhance (Cu) X-ray Source'
_exptl_absorpt_coefficient_mu 0.577
_exptl_absorpt_correction_T_max 1.00000
_exptl_absorpt_correction_T_min 0.42870
_exptl_absorpt_correction_type multi-scan
_exptl_absorpt_process_details
;
CrysAlisPro 1.171.38.46 (Rigaku Oxford Diffraction, 2015)
Empirical absorption correction using spherical harmonics,
 implemented in SCALE3 ABSPACK scaling algorithm.
;
_exptl_crystal_colour 'clear light colourless'
_exptl_crystal_colour_lustre clear
_exptl_crystal_colour_modifier light
_exptl_crystal_colour_primary colourless
_exptl_crystal_density_diffrn 1.216
_exptl_crystal_description plate
_exptl_crystal_F_000 616
_exptl_crystal_size_max 0.6
_exptl_crystal_size_mid 0.4
_exptl_crystal_size_min 0.2
_refine_diff_density_max 0.188
_refine_diff_density_min -0.293
_refine_diff_density_rms 0.063
_refine_ls_abs_structure_details
;
 Flack x determined using 1127 quotients [(I+)-(I-)]/[(I+)+(I-)]
 (Parsons, Flack and Wagner, Acta Cryst. B69 (2013) 249-259).
;
_refine_ls_abs_structure_Flack 0.0(4)
_refine_ls_extinction_method none
_refine_ls_goodness_of_fit_ref 1.084
_refine_ls_hydrogen_treatment constr
_refine_ls_matrix_type full
_refine_ls_number_parameters 208
_refine_ls_number_reflns 3148
_refine_ls_number_restraints 0
_refine_ls_restrained_S_all 1.084
_refine_ls_R_factor_all 0.0607
_refine_ls_R_factor_gt 0.0573
_refine_ls_shift/su_max 0.000
_refine_ls_shift/su_mean 0.000
_refine_ls_structure_factor_coef Fsqd
_refine_ls_weighting_details 'w=1/[\s^2^(Fo^2^)+(0.1067P)^2^+0.0134P] where P=(Fo^2^+2Fc^2^)/3'
_refine_ls_weighting_scheme calc
_refine_ls_wR_factor_gt 0.1416
_refine_ls_wR_factor_ref 0.1466
_reflns_Friedel_coverage 0.705
_reflns_Friedel_fraction_full 0.992
_reflns_Friedel_fraction_max 0.961
_reflns_number_gt 2899
_reflns_number_total 3148
_reflns_threshold_expression 'I > 2\s(I)'
_cod_data_source_file d1ob00854d2.cif
_cod_data_source_block cyc-sy6401
_cod_depositor_comments 'Adding full bibliography for 7158346.cif.'
_cod_original_cell_volume 1613.19(9)
_cod_database_code 7158346
_shelx_shelxl_version_number 2014/7
_shelx_space_group_comment
;
The symmetry employed for this shelxl refinement is uniquely defined
by the following loop, which should always be used as a source of
symmetry information in preference to the above space-group names.
They are only intended as comments.
;
_reflns_odcompleteness_completeness 99.88
_reflns_odcompleteness_iscentric 1
_reflns_odcompleteness_theta 66.97
_olex2_refinement_description
;
1. Fixed Uiso
 At 1.2 times of:
  All C(H) groups
2.a Ternary CH refined with riding coordinates:
 C005(H005), C00B(H00B), C00E(H00E)
2.b Aromatic/amide H refined with riding coordinates:
 C002(H002), C00D(H00D), C00G(H00G), C00H(H00H), C00I(H00I), C00J(H00J),
 C00K(H00K), C00L(H00L), C00M(H00M), C00N(H00N)
;
_olex2_submission_special_instructions 'No special instructions were received'
_oxdiff_exptl_absorpt_empirical_details
;
Empirical correction (ABSPACK) includes:
- Absorption correction using spherical harmonics
- Frame scaling
- Detector area scaling
;
_oxdiff_exptl_absorpt_empirical_full_max 2.313
_oxdiff_exptl_absorpt_empirical_full_min 0.685

loop_
_space_group_symop_operation_xyz
'x, y, z'
'-x, -y, z'
'-x+1/2, y+1/2, -z'
'x+1/2, -y+1/2, -z'

loop_
_atom_site_label
_atom_site_type_symbol
_atom_site_fract_x
_atom_site_fract_y
_atom_site_fract_z
_atom_site_U_iso_or_equiv
_atom_site_adp_type
_atom_site_occupancy
_atom_site_site_symmetry_order
_atom_site_calc_flag
_atom_site_refinement_flags_posn
_atom_site_refinement_flags_adp
_atom_site_refinement_flags_occupancy
_atom_site_disorder_assembly
_atom_site_disorder_group
N001 N 0.55512(16) 0.6134(2) 0.6486(3) 0.0663(6) Uani 1 1 d . . . . .
C002 C 0.70376(13) 0.2907(3) 0.1511(3) 0.0552(6) Uani 1 1 d . . . . .
H002 H 0.7280 0.2685 0.0528 0.066 Uiso 1 1 calc R . . . .
C003 C 0.62016(13) 0.5548(2) 0.3720(3) 0.0495(5) Uani 1 1 d . . . . .
C004 C 0.70792(12) 0.2156(2) 0.2857(3) 0.0511(6) Uani 1 1 d . . . . .
C005 C 0.67258(14) 0.2431(2) 0.4554(3) 0.0486(5) Uani 1 1 d . . . . .
H005 H 0.7049 0.2937 0.5230 0.058 Uiso 1 1 calc R . . . .
C006 C 0.58420(14) 0.5858(2) 0.5279(3) 0.0516(5) Uani 1 1 d . . . . .
C007 C 0.65451(14) 0.1298(2) 0.5621(3) 0.0519(6) Uani 1 1 d . . . . .
N008 N 0.78198(17) 0.0151(3) 0.2648(5) 0.0865(9) Uani 1 1 d . . . . .
N009 N 0.66216(19) 0.7419(3) 0.1914(5) 0.0869(10) Uani 1 1 d . . . . .
C00A C 0.62975(13) 0.4370(2) 0.3189(3) 0.0497(5) Uani 1 1 d . . . . .
C00B C 0.60718(14) 0.3260(2) 0.4202(3) 0.0480(5) Uani 1 1 d . . . . .
H00B H 0.5893 0.3556 0.5304 0.058 Uiso 1 1 calc R . . . .
C00C C 0.75007(15) 0.1049(3) 0.2735(4) 0.0626(7) Uani 1 1 d . . . . .
C00D C 0.55081(14) 0.2512(3) 0.3340(4) 0.0579(6) Uani 1 1 d . . . . .
H00D H 0.5296 0.1915 0.4028 0.070 Uiso 1 1 calc R . . . .
C00E C 0.66221(15) 0.4096(3) 0.1479(3) 0.0578(6) Uani 1 1 d . . . . .
H00E H 0.6932 0.4787 0.1176 0.069 Uiso 1 1 calc R . . . .
C00F C 0.64366(17) 0.6596(3) 0.2722(4) 0.0611(7) Uani 1 1 d . . . . .
C00G C 0.52678(16) 0.2575(3) 0.1751(5) 0.0712(8) Uani 1 1 d . . . . .
H00G H 0.4914 0.2013 0.1503 0.085 Uiso 1 1 calc R . . . .
C00H C 0.6596(2) 0.1388(3) 0.7380(4) 0.0695(8) Uani 1 1 d . . . . .
H00H H 0.6751 0.2129 0.7868 0.083 Uiso 1 1 calc R . . . .
C00I C 0.6309(2) 0.0191(3) 0.4922(4) 0.0696(8) Uani 1 1 d . . . . .
H00I H 0.6270 0.0111 0.3741 0.084 Uiso 1 1 calc R . . . .
C00J C 0.6042(2) 0.4029(3) 0.0164(3) 0.0734(9) Uani 1 1 d . . . . .
H00J H 0.6097 0.4484 -0.0841 0.088 Uiso 1 1 calc R . . . .
C00K C 0.5466(2) 0.3373(4) 0.0344(4) 0.0767(9) Uani 1 1 d . . . . .
H00K H 0.5148 0.3432 -0.0548 0.092 Uiso 1 1 calc R . . . .
C00L C 0.6132(3) -0.0799(3) 0.5972(6) 0.0899(12) Uani 1 1 d . . . . .
H00L H 0.5974 -0.1540 0.5489 0.108 Uiso 1 1 calc R . . . .
C00M C 0.6420(3) 0.0403(4) 0.8422(5) 0.0920(12) Uani 1 1 d . . . . .
H00M H 0.6461 0.0481 0.9603 0.110 Uiso 1 1 calc R . . . .
C00N C 0.6186(3) -0.0700(4) 0.7722(6) 0.0942(12) Uani 1 1 d . . . . .
H00N H 0.6065 -0.1367 0.8423 0.113 Uiso 1 1 calc R . . . .

loop_
_atom_site_aniso_label
_atom_site_aniso_U_11
_atom_site_aniso_U_22
_atom_site_aniso_U_33
_atom_site_aniso_U_23
_atom_site_aniso_U_13
_atom_site_aniso_U_12
N001 0.0850(16) 0.0553(12) 0.0585(13) -0.0073(11) 0.0149(13) 0.0046(11)
C002 0.0530(12) 0.0684(15) 0.0442(11) -0.0126(11) 0.0069(9) 0.0009(11)
C003 0.0519(12) 0.0473(11) 0.0491(12) 0.0003(9) 0.0014(10) -0.0008(9)
C004 0.0477(11) 0.0584(14) 0.0471(12) -0.0097(10) -0.0035(9) -0.0003(10)
C005 0.0580(13) 0.0451(11) 0.0426(11) -0.0080(9) -0.0042(9) -0.0032(9)
C006 0.0607(13) 0.0406(10) 0.0535(13) -0.0020(9) 0.0003(11) -0.0008(9)
C007 0.0614(14) 0.0461(12) 0.0483(12) -0.0045(10) -0.0024(10) 0.0051(10)
N008 0.0763(16) 0.087(2) 0.096(2) -0.0077(17) 0.0010(16) 0.0289(16)
N009 0.095(2) 0.0644(16) 0.101(2) 0.0207(16) 0.0244(18) -0.0074(13)
C00A 0.0540(12) 0.0513(12) 0.0437(11) 0.0003(9) 0.0017(9) 0.0026(9)
C00B 0.0598(13) 0.0444(11) 0.0398(10) -0.0039(9) 0.0077(9) 0.0033(10)
C00C 0.0541(13) 0.0752(17) 0.0586(14) -0.0102(13) -0.0031(11) 0.0099(12)
C00D 0.0502(12) 0.0565(13) 0.0671(15) -0.0025(12) 0.0064(11) 0.0026(10)
C00E 0.0687(15) 0.0588(14) 0.0459(12) 0.0034(11) 0.0124(11) 0.0024(11)
C00F 0.0666(15) 0.0524(14) 0.0644(15) 0.0033(12) 0.0076(13) 0.0009(11)
C00G 0.0547(14) 0.0814(19) 0.078(2) -0.0158(16) -0.0098(13) 0.0046(13)
C00H 0.094(2) 0.0664(17) 0.0485(13) -0.0029(12) -0.0027(13) -0.0065(15)
C00I 0.097(2) 0.0475(14) 0.0640(16) -0.0079(12) -0.0016(15) -0.0029(13)
C00J 0.095(2) 0.086(2) 0.0399(12) 0.0038(13) 0.0028(13) 0.0264(18)
C00K 0.0755(19) 0.101(2) 0.0532(14) -0.0098(16) -0.0146(14) 0.0252(18)
C00L 0.125(3) 0.0430(14) 0.102(3) 0.0008(15) 0.011(2) -0.0092(16)
C00M 0.127(3) 0.092(3) 0.0570(18) 0.0132(17) 0.000(2) -0.005(2)
C00N 0.118(3) 0.071(2) 0.093(3) 0.029(2) 0.014(2) -0.002(2)

loop_
_atom_type_symbol
_atom_type_description
_atom_type_scat_dispersion_real
_atom_type_scat_dispersion_imag
_atom_type_scat_source
C C 0.0181 0.0091 'International Tables Vol C Tables 4.2.6.8 and 6.1.1.4'
H H 0.0000 0.0000 'International Tables Vol C Tables 4.2.6.8 and 6.1.1.4'
N N 0.0311 0.0180 'International Tables Vol C Tables 4.2.6.8 and 6.1.1.4'

loop_
_geom_angle_atom_site_label_1
_geom_angle_atom_site_label_2
_geom_angle_atom_site_label_3
_geom_angle
_geom_angle_site_symmetry_1
_geom_angle_site_symmetry_3
_geom_angle_publ_flag
C004 C002 H002 118.0 . . ?
C004 C002 C00E 124.0(2) . . ?
C00E C002 H002 118.0 . . ?
C00A C003 C006 123.0(2) . . ?
C00A C003 C00F 121.5(2) . . ?
C00F C003 C006 115.4(2) . . ?
C002 C004 C005 123.2(2) . . ?
C002 C004 C00C 118.8(2) . . ?
C00C C004 C005 118.0(2) . . ?
C004 C005 H005 107.0 . . ?
C004 C005 C00B 108.49(19) . . ?
C007 C005 C004 115.4(2) . . ?
C007 C005 H005 107.0 . . ?
C007 C005 C00B 111.5(2) . . ?
C00B C005 H005 107.0 . . ?
N001 C006 C003 178.0(3) . . ?
C00H C007 C005 118.4(2) . . ?
C00H C007 C00I 118.5(3) . . ?
C00I C007 C005 123.1(2) . . ?
C003 C00A C00B 123.0(2) . . ?
C003 C00A C00E 121.1(2) . . ?
C00B C00A C00E 115.9(2) . . ?
C005 C00B H00B 108.1 . . ?
C00A C00B C005 108.1(2) . . ?
C00A C00B H00B 108.1 . . ?
C00A C00B C00D 113.3(2) . . ?
C00D C00B C005 110.88(18) . . ?
C00D C00B H00B 108.1 . . ?
N008 C00C C004 178.2(3) . . ?
C00B C00D H00D 115.0 . . ?
C00G C00D C00B 130.0(3) . . ?
C00G C00D H00D 115.0 . . ?
C002 C00E C00A 111.8(2) . . ?
C002 C00E H00E 108.7 . . ?
C002 C00E C00J 111.3(2) . . ?
C00A C00E H00E 108.7 . . ?
C00A C00E C00J 107.7(2) . . ?
C00J C00E H00E 108.7 . . ?
N009 C00F C003 179.2(4) . . ?
C00D C00G H00G 114.7 . . ?
C00D C00G C00K 130.5(3) . . ?
C00K C00G H00G 114.7 . . ?
C007 C00H H00H 119.4 . . ?
C00M C00H C007 121.2(3) . . ?
C00M C00H H00H 119.4 . . ?
C007 C00I H00I 119.9 . . ?
C007 C00I C00L 120.2(3) . . ?
C00L C00I H00I 119.9 . . ?
C00E C00J H00J 117.6 . . ?
C00K C00J C00E 124.7(3) . . ?
C00K C00J H00J 117.6 . . ?
C00G C00K H00K 115.9 . . ?
C00J C00K C00G 128.2(3) . . ?
C00J C00K H00K 115.9 . . ?
C00I C00L H00L 119.6 . . ?
C00N C00L C00I 120.8(4) . . ?
C00N C00L H00L 119.6 . . ?
C00H C00M H00M 119.9 . . ?
C00H C00M C00N 120.2(4) . . ?
C00N C00M H00M 119.9 . . ?
C00L C00N C00M 119.1(4) . . ?
C00L C00N H00N 120.5 . . ?
C00M C00N H00N 120.5 . . ?

loop_
_geom_bond_atom_site_label_1
_geom_bond_atom_site_label_2
_geom_bond_distance
_geom_bond_site_symmetry_2
_geom_bond_publ_flag
N001 C006 1.136(4) . ?
C002 H002 0.9300 . ?
C002 C004 1.326(4) . ?
C002 C00E 1.505(4) . ?
C003 C006 1.440(4) . ?
C003 C00A 1.342(4) . ?
C003 C00F 1.440(4) . ?
C004 C005 1.520(3) . ?
C004 C00C 1.441(4) . ?
C005 H005 0.9800 . ?
C005 C007 1.514(4) . ?
C005 C00B 1.566(3) . ?
C007 C00H 1.381(4) . ?
C007 C00I 1.383(4) . ?
N008 C00C 1.143(4) . ?
N009 C00F 1.142(4) . ?
C00A C00B 1.493(3) . ?
C00A C00E 1.505(3) . ?
C00B H00B 0.9800 . ?
C00B C00D 1.509(4) . ?
C00D H00D 0.9300 . ?
C00D C00G 1.327(5) . ?
C00E H00E 0.9800 . ?
C00E C00J 1.520(5) . ?
C00G H00G 0.9300 . ?
C00G C00K 1.444(6) . ?
C00H H00H 0.9300 . ?
C00H C00M 1.375(5) . ?
C00I H00I 0.9300 . ?
C00I C00L 1.384(5) . ?
C00J H00J 0.9300 . ?
C00J C00K 1.322(6) . ?
C00K H00K 0.9300 . ?
C00L H00L 0.9300 . ?
C00L C00N 1.376(7) . ?
C00M H00M 0.9300 . ?
C00M C00N 1.378(6) . ?
C00N H00N 0.9300 . ?
